data_7000858
loop_
_publ_author_name
'Singh, W. Marjit'
'Baruah, Jubaraj B.'

_publ_section_title
;
 Coordination polymers of zinc with
 2,2&#x2032;-(2,3-bis-phenylsulfanylnaphthalene-1,4-yloxy)diacetic acid
;
_journal_issue 13
_journal_name_full 'Dalton Transactions'
_journal_page_first 2352
_journal_page_last 2358
_journal_paper_doi 10.1039/b819012g
_journal_year 2009
_chemical_formula_sum 'C33 H27 N O6 S2 Zn'
_chemical_formula_weight 663.05
_chemical_name_systematic
;
?
;
_space_group_IT_number 2
_symmetry_cell_setting triclinic
_symmetry_space_group_name_Hall '-P 1'
_symmetry_space_group_name_H-M 'P -1'
_atom_sites_solution_hydrogens geom
_atom_sites_solution_primary direct
_atom_sites_solution_secondary difmap
_audit_creation_method SHELXL-97
_cell_angle_alpha 63.497(2)
_cell_angle_beta 65.669(2)
_cell_angle_gamma 68.600(2)
_cell_formula_units_Z 2
_cell_length_a 11.8512(5)
_cell_length_b 12.7441(6)
_cell_length_c 13.0361(6)
_cell_measurement_reflns_used 2540
_cell_measurement_temperature 296(2)
_cell_measurement_theta_max 20.17
_cell_measurement_theta_min 3.01
_cell_volume 1565.41(13)
_computing_cell_refinement 'Bruker SMART'
_computing_data_collection 'Bruker SMART'
_computing_data_reduction 'Bruker SAINT'
_computing_molecular_graphics 'Bruker SHELXTL'
_computing_publication_material 'Bruker SHELXTL'
_computing_structure_refinement 'SHELXL-97 (Sheldrick, 1997)'
_computing_structure_solution 'SHELXS-97 (Sheldrick, 1990)'
_diffrn_ambient_temperature 296(2)
_diffrn_measured_fraction_theta_full 0.977
_diffrn_measured_fraction_theta_max 0.977
_diffrn_measurement_device_type 'CCD area detector'
_diffrn_measurement_method 'phi and omega scans'
_diffrn_radiation_monochromator graphite
_diffrn_radiation_source 'fine-focus sealed tube'
_diffrn_radiation_type MoK\a
_diffrn_radiation_wavelength 0.71073
_diffrn_reflns_av_R_equivalents 0.0472
_diffrn_reflns_av_sigmaI/netI 0.1122
_diffrn_reflns_limit_h_max 15
_diffrn_reflns_limit_h_min -15
_diffrn_reflns_limit_k_max 12
_diffrn_reflns_limit_k_min -16
_diffrn_reflns_limit_l_max 17
_diffrn_reflns_limit_l_min -15
_diffrn_reflns_number 16117
_diffrn_reflns_theta_full 28.24
_diffrn_reflns_theta_max 28.24
_diffrn_reflns_theta_min 1.83
_exptl_absorpt_coefficient_mu 0.963
_exptl_absorpt_correction_type none
_exptl_crystal_colour colorless
_exptl_crystal_density_diffrn 1.407
_exptl_crystal_density_method 'not measured'
_exptl_crystal_description blocks
_exptl_crystal_F_000 684
_exptl_crystal_size_max 0.42
_exptl_crystal_size_mid 0.28
_exptl_crystal_size_min 0.19
_refine_diff_density_max 1.018
_refine_diff_density_min -0.684
_refine_diff_density_rms 0.088
_refine_ls_extinction_method none
_refine_ls_goodness_of_fit_ref 1.018
_refine_ls_hydrogen_treatment constr
_refine_ls_matrix_type full
_refine_ls_number_parameters 337
_refine_ls_number_reflns 7553
_refine_ls_number_restraints 0
_refine_ls_restrained_S_all 1.018
_refine_ls_R_factor_all 0.1677
_refine_ls_R_factor_gt 0.0727
_refine_ls_shift/su_max 0.000
_refine_ls_shift/su_mean 0.000
_refine_ls_structure_factor_coef Fsqd
_refine_ls_weighting_details 'calc w=1/[\s^2^(Fo^2^)+(0.1030P)^2^+0.4912P] where P=(Fo^2^+2Fc^2^)/3'
_refine_ls_weighting_scheme calc
_refine_ls_wR_factor_gt 0.1775
_refine_ls_wR_factor_ref 0.2204
_reflns_number_gt 3604
_reflns_number_total 7553
_reflns_threshold_expression >2sigma(I)
_cod_data_source_file b819012g.txt
_cod_data_source_block 2ch3znpy1
_cod_depositor_comments
;
The following automatic conversions were performed:
'_symmetry_cell_setting' value 'Triclinic' changed to 'triclinic'
according to '/home/saulius/struct/CIF-dictionaries/cif_core.dic'
dictionary named 'cif_core.dic' version 2.4.1 from 2010-06-29.

Automatic conversion script
Id: cif_fix_enum 1527 2010-12-29 10:47:43Z saulius 
;
_cod_original_cell_volume 1565.42(12)
_cod_original_sg_symbol_H-M P-1
_cod_database_code 7000858

loop_
_symmetry_equiv_pos_as_xyz
'x, y, z'
'-x, -y, -z'

loop_
_atom_site_label
_atom_site_type_symbol
_atom_site_fract_x
_atom_site_fract_y
_atom_site_fract_z
_atom_site_U_iso_or_equiv
_atom_site_adp_type
_atom_site_occupancy
_atom_site_symmetry_multiplicity
_atom_site_calc_flag
_atom_site_refinement_flags
_atom_site_disorder_assembly
_atom_site_disorder_group
N1 N 0.8318(8) -0.0277(10) 0.3842(10) 0.066(10) Uiso 0.461(7) 1 d PG A 1
C27 C 0.9146(13) -0.1005(11) 0.3175(12) 0.103(6) Uiso 0.461(7) 1 d PG A 1
H27 H 0.8830 -0.1429 0.2969 0.123 Uiso 0.461(7) 1 calc PR A 1
C28 C 1.0448(12) -0.1100(11) 0.2817(12) 0.122(7) Uiso 0.461(7) 1 d PG A 1
H28 H 1.1002 -0.1588 0.2372 0.146 Uiso 0.461(7) 1 calc PR A 1
C29 C 1.0920(8) -0.0467(11) 0.3126(12) 0.102(11) Uiso 0.461(7) 1 d PG A 1
H29 H 1.1791 -0.0530 0.2886 0.122 Uiso 0.461(7) 1 calc PR A 1
C30 C 1.0092(11) 0.0262(11) 0.3792(11) 0.092(5) Uiso 0.461(7) 1 d PG A 1
H30 H 1.0408 0.0686 0.3998 0.111 Uiso 0.461(7) 1 calc PR A 1
C31 C 0.8790(10) 0.0357(10) 0.4150(10) 0.078(5) Uiso 0.461(7) 1 d PG A 1
H31 H 0.8236 0.0844 0.4595 0.094 Uiso 0.461(7) 1 calc PR A 1
N1' N 0.8280(6) -0.0228(6) 0.3937(7) 0.043(6) Uiso 0.539(7) 1 d PG A 2
C27' C 0.9100(7) -0.1348(5) 0.4220(7) 0.064(3) Uiso 0.539(7) 1 d PG A 2
H27' H 0.8784 -0.2043 0.4620 0.076 Uiso 0.539(7) 1 calc PR A 2
C28' C 1.0394(7) -0.1431(6) 0.3904(9) 0.087(4) Uiso 0.539(7) 1 d PG A 2
H28' H 1.0943 -0.2180 0.4093 0.104 Uiso 0.539(7) 1 calc PR A 2
C29' C 1.0867(5) -0.0393(9) 0.3305(10) 0.118(11) Uiso 0.539(7) 1 d PG A 2
H29' H 1.1733 -0.0448 0.3094 0.141 Uiso 0.539(7) 1 calc PR A 2
C30' C 1.0047(8) 0.0727(7) 0.3023(9) 0.089(4) Uiso 0.539(7) 1 d PG A 2
H30' H 1.0363 0.1422 0.2622 0.106 Uiso 0.539(7) 1 calc PR A 2
C31' C 0.8753(7) 0.0810(5) 0.3338(7) 0.065(3) Uiso 0.539(7) 1 d PG A 2
H31' H 0.8204 0.1559 0.3149 0.078 Uiso 0.539(7) 1 calc PR A 2
C11 C 0.7881(4) 0.3112(5) 0.9371(5) 0.0636(16) Uiso 1 1 d G . .
C12 C 0.8049(6) 0.2521(7) 1.0505(4) 0.075(4) Uiso 0.461(7) 1 d PG A 1
H12 H 0.7355 0.2536 1.1185 0.090 Uiso 0.461(7) 1 calc PR A 1
C13 C 0.9253(7) 0.1907(8) 1.0623(5) 0.105(6) Uiso 0.461(7) 1 d PG A 1
H13 H 0.9365 0.1512 1.1382 0.126 Uiso 0.461(7) 1 calc PR A 1
C14 C 1.0290(5) 0.1884(6) 0.9607(7) 0.112(3) Uiso 1 1 d G A .
C16 C 1.0122(4) 0.2475(6) 0.8473(5) 0.119(3) Uani 1 1 d G A .
H16 H 1.0816 0.2460 0.7793 0.142 Uiso 1 1 calc R . .
C17 C 0.8917(5) 0.3089(5) 0.8355(4) 0.131(4) Uani 1 1 d G A .
H17 H 0.8805 0.3484 0.7596 0.158 Uiso 1 1 calc R . .
C12' C 0.7945(13) 0.1908(12) 1.0366(12) 0.081(4) Uiso 0.539(7) 1 d P A 2
H12' H 0.7204 0.1659 1.0909 0.097 Uiso 0.539(7) 1 calc PR A 2
C13' C 0.9156(14) 0.1151(14) 1.0468(13) 0.089(4) Uiso 0.539(7) 1 d P A 2
H13' H 0.9283 0.0346 1.0960 0.107 Uiso 0.539(7) 1 calc PR A 2
C1 C 0.6744(5) 0.3403(6) 0.4767(6) 0.0611(16) Uani 1 1 d . . .
H1 H 0.6619 0.2716 0.4783 0.073 Uiso 1 1 calc R . .
C2 C 0.7088(6) 0.4306(7) 0.3697(6) 0.078(2) Uani 1 1 d . . .
H2 H 0.7210 0.4213 0.2988 0.093 Uiso 1 1 calc R . .
C3 C 0.7261(6) 0.5369(6) 0.3635(6) 0.075(2) Uani 1 1 d . . .
H3 H 0.7504 0.5961 0.2893 0.090 Uiso 1 1 calc R . .
C4 C 0.7074(6) 0.5530(6) 0.4656(6) 0.0637(17) Uani 1 1 d . . .
H4 H 0.7176 0.6241 0.4611 0.076 Uiso 1 1 calc R . .
C5 C 0.6722(5) 0.4621(5) 0.5806(5) 0.0481(13) Uani 1 1 d . . .
C6 C 0.6560(5) 0.4727(4) 0.6899(6) 0.0486(14) Uani 1 1 d . A .
C7 C 0.6324(5) 0.3812(5) 0.7983(5) 0.0482(13) Uani 1 1 d . . .
C8 C 0.6101(5) 0.2733(4) 0.8046(5) 0.0493(14) Uani 1 1 d . A .
C9 C 0.6243(5) 0.2629(4) 0.6992(5) 0.0460(13) Uani 1 1 d . . .
C10 C 0.6582(5) 0.3530(5) 0.5849(5) 0.0493(13) Uani 1 1 d . A .
C15 C 1.1632(8) 0.1027(12) 0.9688(10) 0.186(6) Uani 1 1 d . . .
H15A H 1.1606 0.0605 1.0516 0.279 Uiso 1 1 calc R A .
H15B H 1.2265 0.1497 0.9288 0.279 Uiso 1 1 calc R . .
H15C H 1.1839 0.0457 0.9309 0.279 Uiso 1 1 calc R . .
C18 C 0.4162(5) 0.2299(5) 1.0134(5) 0.0528(14) Uani 1 1 d . A .
C19 C 0.3416(6) 0.3320(6) 0.9551(7) 0.082(2) Uani 1 1 d . . .
H19 H 0.3697 0.3686 0.8721 0.098 Uiso 1 1 calc R . .
C20 C 0.2236(8) 0.3801(7) 1.0213(10) 0.111(3) Uani 1 1 d . . .
H20 H 0.1743 0.4495 0.9805 0.133 Uiso 1 1 calc R . .
C21 C 0.1756(8) 0.3309(9) 1.1441(10) 0.099(3) Uani 1 1 d . . .
C22 C 0.0471(10) 0.3875(10) 1.2137(11) 0.173(5) Uani 1 1 d . . .
H22A H -0.0191 0.3738 1.1999 0.260 Uiso 1 1 calc R . .
H22B H 0.0399 0.4724 1.1873 0.260 Uiso 1 1 calc R . .
H22C H 0.0392 0.3521 1.2979 0.260 Uiso 1 1 calc R . .
C23 C 0.2526(9) 0.2281(9) 1.1996(8) 0.102(3) Uani 1 1 d . . .
H23 H 0.2237 0.1898 1.2822 0.123 Uiso 1 1 calc R . .
C24 C 0.3702(7) 0.1807(7) 1.1367(6) 0.078(2) Uani 1 1 d . . .
H24 H 0.4207 0.1134 1.1782 0.094 Uiso 1 1 calc R . .
C25 C 0.4879(5) 0.1526(5) 0.7206(6) 0.0564(15) Uani 1 1 d . . .
H25A H 0.4362 0.2336 0.6992 0.068 Uiso 1 1 calc R A .
H25B H 0.4515 0.1109 0.8055 0.068 Uiso 1 1 calc R . .
C26 C 0.4858(6) 0.0879(4) 0.6481(5) 0.0467(13) Uani 1 1 d . . .
C32 C 0.5373(6) -0.2168(5) 0.6441(5) 0.0503(14) Uani 1 1 d . . .
C33 C 0.5557(6) 0.6545(4) 0.7310(6) 0.0603(16) Uani 1 1 d . . .
H33A H 0.5583 0.6535 0.8048 0.072 Uiso 1 1 calc R . .
H33B H 0.4841 0.6221 0.7504 0.072 Uiso 1 1 calc R . .
O1 O 0.6132(3) 0.1579(3) 0.6995(4) 0.0538(10) Uani 1 1 d . A .
O2 O 0.5864(4) 0.0563(3) 0.5760(4) 0.0604(11) Uani 1 1 d . . .
O3 O 0.6303(4) -0.1783(3) 0.5680(4) 0.0597(11) Uani 1 1 d . . .
O4 O 0.6210(4) -0.0749(4) 0.3323(4) 0.0663(11) Uani 1 1 d . . .
O5 O 0.5765(4) 0.1607(3) 0.3377(4) 0.0664(12) Uani 1 1 d . . .
O6 O 0.6710(3) 0.5798(3) 0.6812(4) 0.0597(11) Uani 1 1 d . . .
S1 S 0.63169(15) 0.39207(14) 0.92986(16) 0.0613(4) Uani 1 1 d . A .
S2 S 0.56642(15) 0.15726(13) 0.94138(15) 0.0607(4) Uani 1 1 d . . .
Zn1 Zn 0.63977(5) -0.01089(5) 0.44020(6) 0.0451(2) Uani 1 1 d . . .

loop_
_atom_site_aniso_label
_atom_site_aniso_U_11
_atom_site_aniso_U_22
_atom_site_aniso_U_33
_atom_site_aniso_U_23
_atom_site_aniso_U_13
_atom_site_aniso_U_12
C16 0.061(5) 0.169(9) 0.096(7) -0.029(6) -0.008(5) -0.032(5)
C17 0.059(5) 0.193(10) 0.077(6) -0.001(6) -0.015(4) -0.025(6)
C1 0.056(4) 0.076(4) 0.062(4) -0.038(4) -0.020(3) -0.006(3)
C2 0.071(5) 0.093(5) 0.053(4) -0.024(4) -0.018(4) -0.003(4)
C3 0.077(5) 0.069(4) 0.051(4) -0.009(4) -0.016(4) -0.005(3)
C4 0.056(4) 0.058(4) 0.062(4) -0.016(3) -0.012(3) -0.009(3)
C5 0.038(3) 0.050(3) 0.051(4) -0.022(3) -0.010(3) -0.003(2)
C6 0.043(3) 0.036(3) 0.068(4) -0.020(3) -0.018(3) -0.006(2)
C7 0.051(3) 0.040(3) 0.061(4) -0.025(3) -0.023(3) -0.002(2)
C8 0.049(3) 0.039(3) 0.063(4) -0.020(3) -0.022(3) -0.004(2)
C9 0.042(3) 0.040(3) 0.061(4) -0.026(3) -0.016(3) -0.003(2)
C10 0.044(3) 0.053(3) 0.051(4) -0.021(3) -0.019(3) -0.003(2)
C15 0.056(6) 0.277(15) 0.152(10) -0.062(11) -0.036(6) 0.031(7)
C18 0.059(4) 0.051(3) 0.055(4) -0.015(3) -0.019(3) -0.020(3)
C19 0.062(4) 0.076(5) 0.077(5) -0.018(4) -0.016(4) 0.000(3)
C20 0.077(6) 0.082(6) 0.139(9) -0.028(6) -0.026(6) -0.002(4)
C21 0.066(5) 0.111(7) 0.115(8) -0.057(6) 0.011(5) -0.036(5)
C22 0.094(8) 0.180(12) 0.210(13) -0.108(11) 0.043(8) -0.044(7)
C23 0.089(6) 0.147(9) 0.073(6) -0.042(6) 0.000(5) -0.051(6)
C24 0.075(5) 0.089(5) 0.055(4) -0.007(4) -0.016(4) -0.027(4)
C25 0.046(3) 0.062(4) 0.072(4) -0.037(3) -0.014(3) -0.011(3)
C26 0.053(3) 0.035(3) 0.049(3) -0.010(3) -0.018(3) -0.010(2)
C32 0.057(4) 0.046(3) 0.054(4) -0.026(3) -0.014(3) -0.011(3)
C33 0.062(4) 0.039(3) 0.070(4) -0.022(3) -0.011(3) -0.007(3)
O1 0.045(2) 0.051(2) 0.077(3) -0.035(2) -0.021(2) -0.0041(16)
O2 0.061(3) 0.059(2) 0.069(3) -0.036(2) -0.014(2) -0.0110(19)
O3 0.058(3) 0.044(2) 0.065(3) -0.011(2) -0.014(2) -0.0164(18)
O4 0.060(3) 0.082(3) 0.074(3) -0.037(3) -0.014(2) -0.027(2)
O5 0.057(3) 0.052(2) 0.074(3) -0.019(2) -0.015(2) -0.0036(19)
O6 0.051(2) 0.045(2) 0.082(3) -0.028(2) -0.011(2) -0.0114(17)
S1 0.0667(10) 0.0589(9) 0.0714(11) -0.0363(9) -0.0305(9) 0.0009(7)
S2 0.0715(10) 0.0416(8) 0.0601(10) -0.0114(7) -0.0240(8) -0.0064(7)
Zn1 0.0352(3) 0.0470(4) 0.0559(4) -0.0231(3) -0.0092(3) -0.0106(2)

loop_
_atom_type_symbol
_atom_type_description
_atom_type_scat_dispersion_real
_atom_type_scat_dispersion_imag
_atom_type_scat_source
C C 0.0033 0.0016 'International Tables Vol C Tables 4.2.6.8 and 6.1.1.4'
H H 0.0000 0.0000 'International Tables Vol C Tables 4.2.6.8 and 6.1.1.4'
N N 0.0061 0.0033 'International Tables Vol C Tables 4.2.6.8 and 6.1.1.4'
O O 0.0106 0.0060 'International Tables Vol C Tables 4.2.6.8 and 6.1.1.4'
S S 0.1246 0.1234 'International Tables Vol C Tables 4.2.6.8 and 6.1.1.4'
Zn Zn 0.2839 1.4301 'International Tables Vol C Tables 4.2.6.8 and 6.1.1.4'

loop_
_geom_angle_atom_site_label_1
_geom_angle_atom_site_label_2
_geom_angle_atom_site_label_3
_geom_angle
_geom_angle_site_symmetry_1
_geom_angle_site_symmetry_3
_geom_angle_publ_flag
C27 N1 C31 120.0 . . ?
C27 N1 Zn1 121.8(7) . . ?
C31 N1 Zn1 118.2(7) . . ?
C28 C27 N1 120.0 . . ?
C27 C28 C29 120.0 . . ?
C30 C29 C28 120.0 . . ?
C31 C30 C29 120.0 . . ?
C30 C31 N1 120.0 . . ?
C27' N1' C31' 120.0 . . ?
C27' N1' Zn1 120.0(4) . . ?
C31' N1' Zn1 120.0(4) . . ?
C28' C27' N1' 120.0 . . ?
C27' C28' C29' 120.0 . . ?
C30' C29' C28' 120.0 . . ?
C31' C30' C29' 120.0 . . ?
C30' C31' N1' 120.0 . . ?
C12 C11 C17 120.0 . . ?
C12 C11 C12' 37.4(5) . . ?
C17 C11 C12' 111.4(6) . . ?
C12 C11 S1 117.0(3) . . ?
C17 C11 S1 122.9(3) . . ?
C12' C11 S1 114.5(6) . . ?
C11 C12 C13 120.0 . . ?
C12 C13 C14 120.0 . . ?
C16 C14 C13 120.0 . . ?
C16 C14 C15 117.1(6) . . ?
C13 C14 C15 122.1(6) . . ?
C16 C14 C13' 107.3(6) . . ?
C13 C14 C13' 42.5(6) . . ?
C15 C14 C13' 110.8(8) . . ?
C14 C16 C17 120.0 . . ?
C16 C17 C11 120.0 . . ?
C13' C12' C11 119.4(12) . . ?
C12' C13' C14 111.1(11) . . ?
C2 C1 C10 119.1(6) . . ?
C1 C2 C3 122.2(7) . . ?
C4 C3 C2 119.9(7) . . ?
C3 C4 C5 120.9(6) . . ?
C6 C5 C4 123.1(5) . . ?
C6 C5 C10 118.5(5) . . ?
C4 C5 C10 118.4(5) . . ?
C7 C6 O6 121.0(5) . . ?
C7 C6 C5 122.5(5) . . ?
O6 C6 C5 116.4(5) . . ?
C6 C7 C8 119.3(5) . . ?
C6 C7 S1 120.8(4) . . ?
C8 C7 S1 119.9(4) . . ?
C9 C8 C7 118.3(5) . . ?
C9 C8 S2 119.5(4) . . ?
C7 C8 S2 122.2(4) . . ?
C8 C9 O1 120.5(5) . . ?
C8 C9 C10 123.1(5) . . ?
O1 C9 C10 116.3(5) . . ?
C1 C10 C9 122.5(5) . . ?
C1 C10 C5 119.4(5) . . ?
C9 C10 C5 118.0(5) . . ?
C19 C18 C24 117.8(6) . . ?
C19 C18 S2 124.4(5) . . ?
C24 C18 S2 117.8(5) . . ?
C18 C19 C20 119.3(7) . . ?
C21 C20 C19 123.6(8) . . ?
C20 C21 C23 115.6(8) . . ?
C20 C21 C22 122.0(10) . . ?
C23 C21 C22 122.4(10) . . ?
C24 C23 C21 121.9(8) . . ?
C23 C24 C18 121.9(7) . . ?
O1 C25 C26 111.4(4) . . ?
O2 C26 O4 127.2(5) . 2_656 ?
O2 C26 C25 118.5(5) . . ?
O4 C26 C25 114.3(5) 2_656 . ?
O3 C32 O5 127.4(6) . 2_656 ?
O3 C32 C33 119.3(5) . 1_545 ?
O5 C32 C33 113.3(5) 2_656 1_545 ?
O6 C33 C32 111.6(5) . 1_565 ?
C9 O1 C25 115.0(4) . . ?
C26 O2 Zn1 136.5(4) . . ?
C32 O3 Zn1 129.4(4) . . ?
C26 O4 Zn1 117.6(4) 2_656 . ?
C32 O5 Zn1 124.9(4) 2_656 . ?
C6 O6 C33 114.4(4) . . ?
C7 S1 C11 101.4(3) . . ?
C8 S2 C18 101.6(3) . . ?
N1' Zn1 O4 105.5(3) . . ?
N1' Zn1 O5 102.8(2) . . ?
O4 Zn1 O5 90.31(18) . . ?
N1' Zn1 N1 4.1(5) . . ?
O4 Zn1 N1 101.4(4) . . ?
O5 Zn1 N1 103.0(3) . . ?
N1' Zn1 O3 98.9(2) . . ?
O4 Zn1 O3 86.23(17) . . ?
O5 Zn1 O3 158.10(16) . . ?
N1 Zn1 O3 98.9(3) . . ?
N1' Zn1 O2 96.2(3) . . ?
O4 Zn1 O2 158.32(16) . . ?
O5 Zn1 O2 86.44(17) . . ?
N1 Zn1 O2 100.3(4) . . ?
O3 Zn1 O2 88.84(16) . . ?
N1' Zn1 Zn1 166.9(3) . 2_656 ?
O4 Zn1 Zn1 87.01(12) . 2_656 ?
O5 Zn1 Zn1 80.69(12) . 2_656 ?
N1 Zn1 Zn1 170.8(3) . 2_656 ?
O3 Zn1 Zn1 77.54(11) . 2_656 ?
O2 Zn1 Zn1 71.32(11) . 2_656 ?

loop_
_geom_bond_atom_site_label_1
_geom_bond_atom_site_label_2
_geom_bond_distance
_geom_bond_site_symmetry_2
_geom_bond_publ_flag
N1 C27 1.3900 . ?
N1 C31 1.3900 . ?
N1 Zn1 2.042(8) . ?
C27 C28 1.3900 . ?
C28 C29 1.3900 . ?
C29 C30 1.3900 . ?
C30 C31 1.3900 . ?
N1' C27' 1.3900 . ?
N1' C31' 1.3900 . ?
N1' Zn1 2.021(6) . ?
C27' C28' 1.3900 . ?
C28' C29' 1.3900 . ?
C29' C30' 1.3900 . ?
C30' C31' 1.3900 . ?
C11 C12 1.3900 . ?
C11 C17 1.3900 . ?
C11 C12' 1.504(14) . ?
C11 S1 1.780(4) . ?
C12 C13 1.3900 . ?
C13 C14 1.3900 . ?
C14 C16 1.3900 . ?
C14 C15 1.582(9) . ?
C14 C13' 1.636(16) . ?
C16 C17 1.3900 . ?
C12' C13' 1.428(18) . ?
C1 C2 1.371(9) . ?
C1 C10 1.418(8) . ?
C2 C3 1.406(9) . ?
C3 C4 1.353(9) . ?
C4 C5 1.432(8) . ?
C5 C6 1.419(8) . ?
C5 C10 1.434(7) . ?
C6 C7 1.370(8) . ?
C6 O6 1.388(6) . ?
C7 C8 1.453(7) . ?
C7 S1 1.778(6) . ?
C8 C9 1.375(7) . ?
C8 S2 1.755(6) . ?
C9 O1 1.389(6) . ?
C9 C10 1.420(8) . ?
C18 C19 1.373(8) . ?
C18 C24 1.378(8) . ?
C18 S2 1.762(6) . ?
C19 C20 1.389(10) . ?
C20 C21 1.375(12) . ?
C21 C23 1.378(12) . ?
C21 C22 1.519(12) . ?
C23 C24 1.365(11) . ?
C25 O1 1.416(6) . ?
C25 C26 1.519(7) . ?
C26 O2 1.237(6) . ?
C26 O4 1.242(6) 2_656 ?
C32 O3 1.224(6) . ?
C32 O5 1.254(6) 2_656 ?
C32 C33 1.519(7) 1_545 ?
C33 O6 1.437(6) . ?
C33 C32 1.519(7) 1_565 ?
O2 Zn1 2.074(4) . ?
O3 Zn1 2.046(4) . ?
O4 C26 1.242(6) 2_656 ?
O4 Zn1 2.027(4) . ?
O5 C32 1.254(6) 2_656 ?
O5 Zn1 2.037(4) . ?
Zn1 Zn1 2.9904(12) 2_656 ?
